data_7705426
loop_
_publ_author_name
'R\"osch, Andreas'
'Schreiner, Simon H. F.'
'Sch\"uler, Philipp'
'G\"orls, Helmar'
'Kretschmer, Robert'

_publ_section_title
;
 Magnesium bis(amidinate) and bis(guanidinate) complexes: impact of the
 ligand backbone and bridging groups on the coordination behaviour.
;
_journal_issue 37
_journal_name_full 'Dalton transactions (Cambridge, England : 2003)'
_journal_page_first 13072
_journal_page_last 13082
_journal_paper_doi 10.1039/d0dt01923b
_journal_volume 49
_journal_year 2020
_chemical_formula_moiety 'C58 H80 Mg2 N12, C7 H8'
_chemical_formula_sum 'C65 H88 Mg2 N12'
_chemical_formula_weight 1086.09
_space_group_crystal_system monoclinic
_space_group_IT_number 14
_space_group_name_Hall '-P 2ybc'
_space_group_name_H-M_alt 'P 1 21/c 1'
_atom_sites_solution_hydrogens geom
_audit_creation_method SHELXL-2018/3
_audit_update_record
;
2020-05-03 deposited with the CCDC.	2020-08-21 downloaded from the CCDC.
;
_cell_angle_alpha 90
_cell_angle_beta 113.306(5)
_cell_angle_gamma 90
_cell_formula_units_Z 2
_cell_length_a 14.3957(5)
_cell_length_b 14.0381(5)
_cell_length_c 16.1228(7)
_cell_measurement_reflns_used 19636
_cell_measurement_temperature 123(2)
_cell_measurement_theta_max 73.738
_cell_measurement_theta_min 3.343
_cell_volume 2992.4(2)
_computing_cell_refinement 'CrysAlisPro 1.171.38.43 (Rigaku OD, 2015)'
_computing_data_collection 'CrysAlisPro 1.171.38.43 (Rigaku OD, 2015)'
_computing_data_reduction 'CrysAlisPro 1.171.38.43 (Rigaku OD, 2015)'
_computing_molecular_graphics SHELXTL/PC
_computing_publication_material 'SHELXL-2018/3 (Sheldrick, 2018)'
_computing_structure_refinement 'SHELXL-2018/3 (Sheldrick, 2018)'
_computing_structure_solution 'SHELXT 2014/5 (Sheldrick, 2014)'
_diffrn_ambient_temperature 123(2)
_diffrn_measured_fraction_theta_full 0.993
_diffrn_measured_fraction_theta_max 0.971
_diffrn_measurement_device_type 'Xcalibur, AtlasS2, Gemini ultra'
_diffrn_measurement_method '\w scans'
_diffrn_radiation_type CuK\a
_diffrn_radiation_wavelength 1.54184
_diffrn_reflns_av_R_equivalents 0.0364
_diffrn_reflns_av_unetI/netI 0.0291
_diffrn_reflns_Laue_measured_fraction_full 0.993
_diffrn_reflns_Laue_measured_fraction_max 0.971
_diffrn_reflns_limit_h_max 17
_diffrn_reflns_limit_h_min -17
_diffrn_reflns_limit_k_max 16
_diffrn_reflns_limit_k_min -17
_diffrn_reflns_limit_l_max 19
_diffrn_reflns_limit_l_min -18
_diffrn_reflns_number 19636
_diffrn_reflns_point_group_measured_fraction_full 0.993
_diffrn_reflns_point_group_measured_fraction_max 0.971
_diffrn_reflns_theta_full 67.684
_diffrn_reflns_theta_max 73.738
_diffrn_reflns_theta_min 3.343
_diffrn_source 'micro-focus sealed X-ray tube'
_exptl_absorpt_coefficient_mu 0.748
_exptl_absorpt_correction_T_max 1.000
_exptl_absorpt_correction_T_min 0.695
_exptl_absorpt_correction_type gaussian
_exptl_absorpt_process_details
; 
CrysAlisPro 1.171.38.43 (Rigaku Oxford Diffraction, 2015) 
Numerical absorption correction based on gaussian integration over 
   a multifaceted crystal model 
Empirical absorption correction using spherical harmonics, 
 implemented in SCALE3 ABSPACK scaling algorithm. 
;
_exptl_crystal_colour colourless
_exptl_crystal_density_diffrn 1.205
_exptl_crystal_density_method 'not measured'
_exptl_crystal_description prism
_exptl_crystal_F_000 1172
_exptl_crystal_size_max 0.252
_exptl_crystal_size_mid 0.148
_exptl_crystal_size_min 0.055
_refine_diff_density_max 0.328
_refine_diff_density_min -0.378
_refine_diff_density_rms 0.047
_refine_ls_extinction_method none
_refine_ls_goodness_of_fit_ref 1.043
_refine_ls_hydrogen_treatment constr
_refine_ls_matrix_type full
_refine_ls_number_parameters 366
_refine_ls_number_reflns 5866
_refine_ls_number_restraints 0
_refine_ls_restrained_S_all 1.043
_refine_ls_R_factor_all 0.0510
_refine_ls_R_factor_gt 0.0451
_refine_ls_shift/su_max 0.002
_refine_ls_shift/su_mean 0.000
_refine_ls_structure_factor_coef Fsqd
_refine_ls_weighting_details 'w=1/[\s^2^(Fo^2^)+(0.0750P)^2^+0.7139P] where P=(Fo^2^+2Fc^2^)/3'
_refine_ls_weighting_scheme calc
_refine_ls_wR_factor_gt 0.1215
_refine_ls_wR_factor_ref 0.1272
_reflns_Friedel_coverage 0.000
_reflns_number_gt 5123
_reflns_number_total 5866
_reflns_threshold_expression 'I > 2\s(I)'
_cod_data_source_file d0dt01923b2.cif
_cod_data_source_block FO7071_5e
_cod_depositor_comments 'Adding full bibliography for 7705422--7705428.cif.'
_cod_original_sg_symbol_H-M 'P 21/c'
_cod_database_code 7705426
_shelx_shelxl_version_number 2018/3
_shelx_space_group_comment
; 
The symmetry employed for this shelxl refinement is uniquely defined 
by the following loop, which should always be used as a source of 
symmetry information in preference to the above space-group names. 
They are only intended as comments. 
;
_shelx_estimated_absorpt_t_min 0.834
_shelx_estimated_absorpt_t_max 0.960

loop_
_space_group_symop_operation_xyz
'x, y, z'
'-x, y+1/2, -z+1/2'
'-x, -y, -z'
'x, -y-1/2, z-1/2'

loop_
_atom_site_label
_atom_site_type_symbol
_atom_site_fract_x
_atom_site_fract_y
_atom_site_fract_z
_atom_site_U_iso_or_equiv
_atom_site_adp_type
_atom_site_occupancy
_atom_site_site_symmetry_order
_atom_site_calc_flag
_atom_site_refinement_flags_posn
_atom_site_refinement_flags_adp
_atom_site_refinement_flags_occupancy
_atom_site_disorder_assembly
_atom_site_disorder_group
Mg1 Mg 0.41467(3) 0.06992(3) 0.46632(3) 0.02258(13) Uani 1 1 d . . . . .
N1 N 0.51390(8) -0.00228(9) 0.40853(7) 0.0232(2) Uani 1 1 d . . . . .
N2 N 0.51742(8) 0.15595(9) 0.43732(8) 0.0242(3) Uani 1 1 d . . . . .
N3 N 0.58866(9) 0.10253(9) 0.33503(8) 0.0261(3) Uani 1 1 d . . . . .
N4 N 0.28906(9) 0.02888(9) 0.35528(8) 0.0265(3) Uani 1 1 d . . . . .
N5 N 0.27608(8) 0.13530(9) 0.45332(8) 0.0264(3) Uani 1 1 d . . . . .
N6 N 0.12944(9) 0.10549(11) 0.31707(9) 0.0348(3) Uani 1 1 d . . . . .
C1 C 0.27248(11) -0.00940(12) 0.26665(9) 0.0290(3) Uani 1 1 d . . . . .
H1A H 0.225022 0.032441 0.219410 0.035 Uiso 1 1 calc R U . . .
H1B H 0.241265 -0.073297 0.260028 0.035 Uiso 1 1 calc R U . . .
C2 C 0.37203(11) -0.01694(12) 0.25331(9) 0.0286(3) Uani 1 1 d . . . . .
H2A H 0.393571 0.048098 0.245054 0.034 Uiso 1 1 calc R U . . .
H2B H 0.358888 -0.052657 0.196825 0.034 Uiso 1 1 calc R U . . .
C3 C 0.46002(10) -0.06541(11) 0.33025(9) 0.0256(3) Uani 1 1 d . . . . .
H3A H 0.433432 -0.121156 0.351492 0.031 Uiso 1 1 calc R U . . .
H3B H 0.509142 -0.089210 0.306144 0.031 Uiso 1 1 calc R U . . .
C4 C 0.54233(10) 0.08726(11) 0.39296(9) 0.0237(3) Uani 1 1 d . . . . .
C5 C 0.55913(11) 0.24908(11) 0.45357(9) 0.0257(3) Uani 1 1 d . . . . .
C6 C 0.49485(11) 0.32744(11) 0.41601(10) 0.0283(3) Uani 1 1 d . . . . .
C7 C 0.53323(13) 0.41905(12) 0.43814(11) 0.0332(3) Uani 1 1 d . . . . .
H7A H 0.490149 0.472032 0.413140 0.040 Uiso 1 1 calc R U . . .
C8 C 0.63315(14) 0.43481(12) 0.49598(11) 0.0359(4) Uani 1 1 d . . . . .
H8A H 0.658020 0.497895 0.511008 0.043 Uiso 1 1 calc R U . . .
C9 C 0.69587(12) 0.35788(12) 0.53136(10) 0.0334(3) Uani 1 1 d . . . . .
H9A H 0.764517 0.368597 0.570318 0.040 Uiso 1 1 calc R U . . .
C10 C 0.66069(11) 0.26454(11) 0.51116(10) 0.0287(3) Uani 1 1 d . . . . .
C11 C 0.38838(12) 0.31215(12) 0.34866(11) 0.0339(3) Uani 1 1 d . . . . .
H11A H 0.349639 0.371150 0.341752 0.051 Uiso 1 1 calc R U . . .
H11B H 0.356741 0.261254 0.369999 0.051 Uiso 1 1 calc R U . . .
H11C H 0.389325 0.294066 0.290284 0.051 Uiso 1 1 calc R U . . .
C12 C 0.73201(12) 0.18276(13) 0.54808(12) 0.0365(4) Uani 1 1 d . . . . .
H12A H 0.794069 0.205457 0.596726 0.055 Uiso 1 1 calc R U . . .
H12B H 0.748582 0.154989 0.499848 0.055 Uiso 1 1 calc R U . . .
H12C H 0.700043 0.134304 0.571828 0.055 Uiso 1 1 calc R U . . .
C13 C 0.59751(12) 0.19549(12) 0.29601(10) 0.0316(3) Uani 1 1 d . . . . .
H13A H 0.642152 0.239164 0.343150 0.038 Uiso 1 1 calc R U . . .
H13B H 0.530383 0.225721 0.265405 0.038 Uiso 1 1 calc R U . . .
C14 C 0.64378(12) 0.16993(12) 0.22826(11) 0.0344(4) Uani 1 1 d . . . . .
H14A H 0.590628 0.155160 0.168192 0.041 Uiso 1 1 calc R U . . .
H14B H 0.686491 0.222429 0.222028 0.041 Uiso 1 1 calc R U . . .
C15 C 0.70696(12) 0.08237(13) 0.27025(11) 0.0347(4) Uani 1 1 d . . . . .
H15A H 0.770991 0.099924 0.320794 0.042 Uiso 1 1 calc R U . . .
H15B H 0.722477 0.045549 0.224931 0.042 Uiso 1 1 calc R U . . .
C16 C 0.63747(11) 0.02662(11) 0.30369(10) 0.0293(3) Uani 1 1 d . . . . .
H16A H 0.587012 -0.010779 0.254273 0.035 Uiso 1 1 calc R U . . .
H16B H 0.676602 -0.016871 0.353668 0.035 Uiso 1 1 calc R U . . .
C17 C 0.22803(10) 0.08792(11) 0.37370(10) 0.0272(3) Uani 1 1 d . . . . .
C18 C 0.23366(10) 0.16190(11) 0.51450(9) 0.0266(3) Uani 1 1 d . . . . .
C19 C 0.16052(11) 0.10819(12) 0.53245(10) 0.0296(3) Uani 1 1 d . . . . .
C20 C 0.12769(12) 0.14069(13) 0.59873(11) 0.0360(4) Uani 1 1 d . . . . .
H20A H 0.076951 0.105825 0.609433 0.043 Uiso 1 1 calc R U . . .
C21 C 0.16678(13) 0.22145(14) 0.64858(11) 0.0407(4) Uani 1 1 d . . . . .
H21A H 0.142685 0.242580 0.692439 0.049 Uiso 1 1 calc R U . . .
C22 C 0.24169(13) 0.27150(13) 0.63396(11) 0.0369(4) Uani 1 1 d . . . . .
H22A H 0.270320 0.326303 0.669445 0.044 Uiso 1 1 calc R U . . .
C23 C 0.27584(11) 0.24315(12) 0.56838(10) 0.0306(3) Uani 1 1 d . . . . .
C24 C 0.12081(12) 0.01512(13) 0.48681(11) 0.0357(4) Uani 1 1 d . . . . .
H24A H 0.102208 -0.025564 0.527215 0.054 Uiso 1 1 calc R U . . .
H24B H 0.173141 -0.016538 0.472228 0.054 Uiso 1 1 calc R U . . .
H24C H 0.061094 0.026554 0.431104 0.054 Uiso 1 1 calc R U . . .
C25 C 0.35804(14) 0.29834(13) 0.55523(12) 0.0391(4) Uani 1 1 d . . . . .
H25A H 0.379882 0.350723 0.598912 0.059 Uiso 1 1 calc R U . . .
H25B H 0.332490 0.324236 0.493795 0.059 Uiso 1 1 calc R U . . .
H25C H 0.415518 0.256158 0.564395 0.059 Uiso 1 1 calc R U . . .
C26 C 0.06336(12) 0.03330(16) 0.25446(12) 0.0451(5) Uani 1 1 d . . . . .
H26A H 0.074697 -0.030547 0.282832 0.054 Uiso 1 1 calc R U . . .
H26B H 0.075062 0.030109 0.198006 0.054 Uiso 1 1 calc R U . . .
C27 C -0.04312(13) 0.06970(18) 0.23624(13) 0.0516(5) Uani 1 1 d . . . . .
H27A H -0.091656 0.050931 0.175284 0.062 Uiso 1 1 calc R U . . .
H27B H -0.067282 0.045341 0.281816 0.062 Uiso 1 1 calc R U . . .
C28 C -0.02898(13) 0.17600(18) 0.24347(12) 0.0513(5) Uani 1 1 d . . . . .
H28A H -0.085044 0.207372 0.253838 0.062 Uiso 1 1 calc R U . . .
H28B H -0.024911 0.202684 0.188163 0.062 Uiso 1 1 calc R U . . .
C29 C 0.07167(12) 0.18828(15) 0.32535(11) 0.0405(4) Uani 1 1 d . . . . .
H29A H 0.105449 0.248650 0.321778 0.049 Uiso 1 1 calc R U . . .
H29B H 0.061717 0.186694 0.382673 0.049 Uiso 1 1 calc R U . . .
C1T C 0.04784(18) 0.0835(2) -0.01044(16) 0.0654(6) Uani 1 1 d . . . . .
H1TA H 0.081298 0.139384 -0.017282 0.079 Uiso 1 1 calc R U . . .
C2T C 0.10082(18) -0.0008(2) 0.01783(15) 0.0665(7) Uani 1 1 d . . . . .
H2TA H 0.171102 -0.001592 0.030407 0.080 Uiso 1 1 calc R U . . .
C3T C 0.05429(19) -0.0853(2) 0.02859(16) 0.0667(7) Uani 1 1 d . . . . .
H3TA H 0.092255 -0.142359 0.047919 0.080 Uiso 0.5 1 calc R U P A 1
C4T C 0.1100(4) -0.1786(4) 0.0617(3) 0.0622(11) Uani 0.5 1 d . . P B 2
H4TA H 0.104432 -0.197435 0.118121 0.093 Uiso 0.5 1 calc R U P B 2
H4TB H 0.181430 -0.170549 0.072398 0.093 Uiso 0.5 1 calc R U P B 2
H4TC H 0.080013 -0.228134 0.016023 0.093 Uiso 0.5 1 calc R U P B 2

loop_
_atom_site_aniso_label
_atom_site_aniso_U_11
_atom_site_aniso_U_22
_atom_site_aniso_U_33
_atom_site_aniso_U_23
_atom_site_aniso_U_13
_atom_site_aniso_U_12
Mg1 0.0207(2) 0.0283(3) 0.0215(2) 0.00013(17) 0.01131(18) -0.00074(17)
N1 0.0232(5) 0.0271(6) 0.0217(6) -0.0008(5) 0.0116(4) -0.0013(4)
N2 0.0249(5) 0.0276(6) 0.0242(6) -0.0005(5) 0.0142(5) -0.0020(5)
N3 0.0287(6) 0.0303(6) 0.0260(6) 0.0012(5) 0.0180(5) -0.0005(5)
N4 0.0238(5) 0.0353(7) 0.0225(6) -0.0023(5) 0.0115(4) -0.0020(5)
N5 0.0225(5) 0.0346(7) 0.0256(6) 0.0005(5) 0.0134(5) 0.0017(5)
N6 0.0254(6) 0.0521(9) 0.0278(6) -0.0010(6) 0.0114(5) 0.0037(6)
C1 0.0259(7) 0.0390(8) 0.0226(7) -0.0035(6) 0.0102(5) -0.0020(6)
C2 0.0290(7) 0.0377(8) 0.0215(6) -0.0033(6) 0.0124(5) -0.0027(6)
C3 0.0263(7) 0.0285(7) 0.0243(7) -0.0033(5) 0.0127(5) -0.0017(5)
C4 0.0203(6) 0.0316(8) 0.0208(6) 0.0008(5) 0.0098(5) -0.0008(5)
C5 0.0315(7) 0.0291(8) 0.0238(6) -0.0014(5) 0.0187(6) -0.0034(6)
C6 0.0355(7) 0.0298(8) 0.0277(7) 0.0005(6) 0.0213(6) -0.0008(6)
C7 0.0468(9) 0.0287(8) 0.0325(8) 0.0009(6) 0.0246(7) 0.0011(6)
C8 0.0524(9) 0.0289(8) 0.0352(8) -0.0058(6) 0.0266(7) -0.0092(7)
C9 0.0388(8) 0.0365(9) 0.0296(7) -0.0058(6) 0.0186(6) -0.0113(7)
C10 0.0331(7) 0.0326(8) 0.0259(7) -0.0012(6) 0.0173(6) -0.0043(6)
C11 0.0349(8) 0.0368(9) 0.0344(8) 0.0060(7) 0.0183(6) 0.0034(6)
C12 0.0303(7) 0.0384(9) 0.0380(8) 0.0014(7) 0.0107(6) -0.0047(6)
C13 0.0399(8) 0.0331(8) 0.0312(7) 0.0034(6) 0.0240(6) -0.0005(6)
C14 0.0402(8) 0.0409(9) 0.0324(8) 0.0030(7) 0.0254(7) -0.0003(7)
C15 0.0333(8) 0.0455(10) 0.0347(8) 0.0013(7) 0.0234(7) 0.0008(7)
C16 0.0304(7) 0.0351(8) 0.0296(7) 0.0016(6) 0.0194(6) 0.0032(6)
C17 0.0231(6) 0.0373(8) 0.0245(7) 0.0029(6) 0.0129(5) -0.0003(6)
C18 0.0228(6) 0.0354(8) 0.0238(6) 0.0039(6) 0.0115(5) 0.0064(6)
C19 0.0250(6) 0.0402(9) 0.0270(7) 0.0038(6) 0.0139(6) 0.0035(6)
C20 0.0294(7) 0.0534(10) 0.0312(8) 0.0021(7) 0.0184(6) 0.0012(7)
C21 0.0396(8) 0.0597(12) 0.0297(8) -0.0032(8) 0.0212(7) 0.0064(8)
C22 0.0385(8) 0.0424(9) 0.0312(8) -0.0044(7) 0.0153(6) 0.0036(7)
C23 0.0302(7) 0.0353(8) 0.0276(7) 0.0027(6) 0.0129(6) 0.0050(6)
C24 0.0313(7) 0.0434(9) 0.0388(8) 0.0002(7) 0.0206(7) -0.0035(7)
C25 0.0465(9) 0.0359(9) 0.0407(9) -0.0049(7) 0.0234(7) -0.0070(7)
C26 0.0251(7) 0.0726(13) 0.0356(9) -0.0108(9) 0.0098(6) -0.0035(8)
C27 0.0273(8) 0.0874(16) 0.0378(9) -0.0007(9) 0.0106(7) 0.0030(9)
C28 0.0304(8) 0.0884(16) 0.0361(9) 0.0143(9) 0.0142(7) 0.0167(9)
C29 0.0333(8) 0.0597(11) 0.0320(8) 0.0086(8) 0.0167(7) 0.0149(8)
C1T 0.0569(13) 0.0839(18) 0.0499(12) -0.0219(12) 0.0152(10) -0.0036(12)
C2T 0.0494(11) 0.100(2) 0.0452(11) -0.0250(12) 0.0137(9) -0.0003(12)
C3T 0.0645(14) 0.0832(18) 0.0461(12) -0.0222(11) 0.0153(10) 0.0048(13)
C4T 0.058(2) 0.078(3) 0.055(2) -0.003(2) 0.027(2) 0.003(2)

loop_
_atom_type_symbol
_atom_type_description
_atom_type_scat_dispersion_real
_atom_type_scat_dispersion_imag
_atom_type_scat_source
C C 0.0181 0.0091 'International Tables Vol C Tables 4.2.6.8 and 6.1.1.4'
H H 0.0000 0.0000 'International Tables Vol C Tables 4.2.6.8 and 6.1.1.4'
Mg Mg 0.1719 0.1771 'International Tables Vol C Tables 4.2.6.8 and 6.1.1.4'
N N 0.0311 0.0180 'International Tables Vol C Tables 4.2.6.8 and 6.1.1.4'

loop_
_geom_angle_atom_site_label_1
_geom_angle_atom_site_label_2
_geom_angle_atom_site_label_3
_geom_angle
_geom_angle_site_symmetry_1
_geom_angle_site_symmetry_3
_geom_angle_publ_flag
N4 Mg1 N1 129.62(5) . 3_656 ?
N4 Mg1 N2 114.87(5) . . ?
N1 Mg1 N2 110.76(5) 3_656 . ?
N4 Mg1 N5 64.47(5) . . ?
N1 Mg1 N5 111.95(5) 3_656 . ?
N2 Mg1 N5 116.43(5) . . ?
N4 Mg1 N1 89.83(5) . . ?
N1 Mg1 N1 92.57(4) 3_656 . ?
N2 Mg1 N1 62.94(5) . . ?
N5 Mg1 N1 152.04(5) . . ?
N4 Mg1 C17 31.66(5) . . ?
N1 Mg1 C17 128.22(5) 3_656 . ?
N2 Mg1 C17 119.38(5) . . ?
N5 Mg1 C17 32.86(5) . . ?
N1 Mg1 C17 120.45(5) . . ?
N4 Mg1 C4 99.72(5) . . ?
N1 Mg1 C4 108.64(5) 3_656 . ?
N2 Mg1 C4 31.26(5) . . ?
N5 Mg1 C4 136.82(5) . . ?
N1 Mg1 C4 32.44(5) . . ?
C17 Mg1 C4 120.61(5) . . ?
N4 Mg1 Mg1 116.37(4) . 3_656 ?
N1 Mg1 Mg1 48.20(3) 3_656 3_656 ?
N2 Mg1 Mg1 84.76(4) . 3_656 ?
N5 Mg1 Mg1 157.05(4) . 3_656 ?
N1 Mg1 Mg1 44.37(3) . 3_656 ?
C17 Mg1 Mg1 144.22(5) . 3_656 ?
C4 Mg1 Mg1 66.04(3) . 3_656 ?
C4 N1 C3 118.90(11) . . ?
C4 N1 Mg1 121.46(9) . 3_656 ?
C3 N1 Mg1 116.13(9) . 3_656 ?
C4 N1 Mg1 86.96(8) . . ?
C3 N1 Mg1 114.85(8) . . ?
Mg1 N1 Mg1 87.43(4) 3_656 . ?
C4 N2 C5 125.60(11) . . ?
C4 N2 Mg1 93.80(9) . . ?
C5 N2 Mg1 140.56(9) . . ?
C4 N3 C16 123.45(12) . . ?
C4 N3 C13 125.42(12) . . ?
C16 N3 C13 111.12(11) . . ?
C17 N4 C1 125.85(12) . . ?
C17 N4 Mg1 93.57(9) . . ?
C1 N4 Mg1 134.67(9) . . ?
C17 N5 C18 126.29(12) . . ?
C17 N5 Mg1 89.37(8) . . ?
C18 N5 Mg1 134.26(9) . . ?
C17 N6 C29 123.82(14) . . ?
C17 N6 C26 123.17(15) . . ?
C29 N6 C26 111.73(13) . . ?
N4 C1 C2 111.33(11) . . ?
N4 C1 H1A 109.4 . . ?
C2 C1 H1A 109.4 . . ?
N4 C1 H1B 109.4 . . ?
C2 C1 H1B 109.4 . . ?
H1A C1 H1B 108.0 . . ?
C1 C2 C3 115.75(12) . . ?
C1 C2 H2A 108.3 . . ?
C3 C2 H2A 108.3 . . ?
C1 C2 H2B 108.3 . . ?
C3 C2 H2B 108.3 . . ?
H2A C2 H2B 107.4 . . ?
N1 C3 C2 114.10(12) . . ?
N1 C3 H3A 108.7 . . ?
C2 C3 H3A 108.7 . . ?
N1 C3 H3B 108.7 . . ?
C2 C3 H3B 108.7 . . ?
H3A C3 H3B 107.6 . . ?
N2 C4 N3 124.28(13) . . ?
N2 C4 N1 113.64(11) . . ?
N3 C4 N1 122.05(13) . . ?
N2 C4 Mg1 54.95(7) . . ?
N3 C4 Mg1 165.28(10) . . ?
N1 C4 Mg1 60.59(7) . . ?
C10 C5 C6 119.86(14) . . ?
C10 C5 N2 121.21(13) . . ?
C6 C5 N2 118.78(13) . . ?
C7 C6 C5 119.01(14) . . ?
C7 C6 C11 120.41(14) . . ?
C5 C6 C11 120.48(14) . . ?
C8 C7 C6 121.41(15) . . ?
C8 C7 H7A 119.3 . . ?
C6 C7 H7A 119.3 . . ?
C9 C8 C7 119.23(15) . . ?
C9 C8 H8A 120.4 . . ?
C7 C8 H8A 120.4 . . ?
C8 C9 C10 121.41(15) . . ?
C8 C9 H9A 119.3 . . ?
C10 C9 H9A 119.3 . . ?
C9 C10 C5 119.07(15) . . ?
C9 C10 C12 119.90(14) . . ?
C5 C10 C12 120.99(14) . . ?
C6 C11 H11A 109.5 . . ?
C6 C11 H11B 109.5 . . ?
H11A C11 H11B 109.5 . . ?
C6 C11 H11C 109.5 . . ?
H11A C11 H11C 109.5 . . ?
H11B C11 H11C 109.5 . . ?
C10 C12 H12A 109.5 . . ?
C10 C12 H12B 109.5 . . ?
H12A C12 H12B 109.5 . . ?
C10 C12 H12C 109.5 . . ?
H12A C12 H12C 109.5 . . ?
H12B C12 H12C 109.5 . . ?
N3 C13 C14 103.43(12) . . ?
N3 C13 H13A 111.1 . . ?
C14 C13 H13A 111.1 . . ?
N3 C13 H13B 111.1 . . ?
C14 C13 H13B 111.1 . . ?
H13A C13 H13B 109.0 . . ?
C15 C14 C13 102.98(12) . . ?
C15 C14 H14A 111.2 . . ?
C13 C14 H14A 111.2 . . ?
C15 C14 H14B 111.2 . . ?
C13 C14 H14B 111.2 . . ?
H14A C14 H14B 109.1 . . ?
C14 C15 C16 102.23(12) . . ?
C14 C15 H15A 111.3 . . ?
C16 C15 H15A 111.3 . . ?
C14 C15 H15B 111.3 . . ?
C16 C15 H15B 111.3 . . ?
H15A C15 H15B 109.2 . . ?
N3 C16 C15 102.63(12) . . ?
N3 C16 H16A 111.2 . . ?
C15 C16 H16A 111.2 . . ?
N3 C16 H16B 111.2 . . ?
C15 C16 H16B 111.2 . . ?
H16A C16 H16B 109.2 . . ?
N4 C17 N5 112.41(12) . . ?
N4 C17 N6 124.51(14) . . ?
N5 C17 N6 122.93(13) . . ?
N4 C17 Mg1 54.77(7) . . ?
N5 C17 Mg1 57.77(7) . . ?
N6 C17 Mg1 173.10(11) . . ?
N5 C18 C19 124.68(14) . . ?
N5 C18 C23 116.48(13) . . ?
C19 C18 C23 118.47(13) . . ?
C20 C19 C18 118.96(15) . . ?
C20 C19 C24 118.64(14) . . ?
C18 C19 C24 122.32(13) . . ?
C21 C20 C19 121.97(15) . . ?
C21 C20 H20A 119.0 . . ?
C19 C20 H20A 119.0 . . ?
C20 C21 C22 119.06(15) . . ?
C20 C21 H21A 120.5 . . ?
C22 C21 H21A 120.5 . . ?
C21 C22 C23 121.25(16) . . ?
C21 C22 H22A 119.4 . . ?
C23 C22 H22A 119.4 . . ?
C22 C23 C18 120.17(15) . . ?
C22 C23 C25 119.79(15) . . ?
C18 C23 C25 120.04(13) . . ?
C19 C24 H24A 109.5 . . ?
C19 C24 H24B 109.5 . . ?
H24A C24 H24B 109.5 . . ?
C19 C24 H24C 109.5 . . ?
H24A C24 H24C 109.5 . . ?
H24B C24 H24C 109.5 . . ?
C23 C25 H25A 109.5 . . ?
C23 C25 H25B 109.5 . . ?
H25A C25 H25B 109.5 . . ?
C23 C25 H25C 109.5 . . ?
H25A C25 H25C 109.5 . . ?
H25B C25 H25C 109.5 . . ?
N6 C26 C27 103.12(16) . . ?
N6 C26 H26A 111.1 . . ?
C27 C26 H26A 111.1 . . ?
N6 C26 H26B 111.1 . . ?
C27 C26 H26B 111.1 . . ?
H26A C26 H26B 109.1 . . ?
C28 C27 C26 102.82(16) . . ?
C28 C27 H27A 111.2 . . ?
C26 C27 H27A 111.2 . . ?
C28 C27 H27B 111.2 . . ?
C26 C27 H27B 111.2 . . ?
H27A C27 H27B 109.1 . . ?
C27 C28 C29 103.34(16) . . ?
C27 C28 H28A 111.1 . . ?
C29 C28 H28A 111.1 . . ?
C27 C28 H28B 111.1 . . ?
C29 C28 H28B 111.1 . . ?
H28A C28 H28B 109.1 . . ?
N6 C29 C28 102.07(15) . . ?
N6 C29 H29A 111.4 . . ?
C28 C29 H29A 111.4 . . ?
N6 C29 H29B 111.4 . . ?
C28 C29 H29B 111.4 . . ?
H29A C29 H29B 109.2 . . ?
C3T C1T C2T 119.2(3) 3 . ?
C3T C1T H1TA 120.4 3 . ?
C2T C1T H1TA 120.4 . . ?
C1T C2T C3T 122.3(2) . . ?
C1T C2T H2TA 118.8 . . ?
C3T C2T H2TA 118.8 . . ?
C1T C3T C2T 118.5(3) 3 . ?
C1T C3T C4T 117.4(3) 3 . ?
C2T C3T C4T 124.1(3) . . ?
C1T C3T H3TA 120.8 3 . ?
C2T C3T H3TA 120.8 . . ?
C3T C4T H4TA 109.5 . . ?
C3T C4T H4TB 109.5 . . ?
H4TA C4T H4TB 109.5 . . ?
C3T C4T H4TC 109.5 . . ?
H4TA C4T H4TC 109.5 . . ?
H4TB C4T H4TC 109.5 . . ?

loop_
_geom_bond_atom_site_label_1
_geom_bond_atom_site_label_2
_geom_bond_distance
_geom_bond_site_symmetry_2
_geom_bond_publ_flag
Mg1 N4 2.0604(13) . ?
Mg1 N1 2.0950(12) 3_656 ?
Mg1 N2 2.1005(12) . ?
Mg1 N5 2.1298(12) . ?
Mg1 N1 2.2335(12) . ?
Mg1 C17 2.5176(15) . ?
Mg1 C4 2.5603(14) . ?
Mg1 Mg1 2.9929(9) 3_656 ?
N1 C4 1.3754(19) . ?
N1 C3 1.4851(18) . ?
N2 C4 1.3314(19) . ?
N2 C5 1.4192(19) . ?
N3 C4 1.3624(17) . ?
N3 C16 1.4716(19) . ?
N3 C13 1.476(2) . ?
N4 C17 1.3241(19) . ?
N4 C1 1.4553(18) . ?
N5 C17 1.366(2) . ?
N5 C18 1.4007(17) . ?
N6 C17 1.372(2) . ?
N6 C29 1.466(2) . ?
N6 C26 1.480(2) . ?
C1 C2 1.5347(19) . ?
C1 H1A 0.9900 . ?
C1 H1B 0.9900 . ?
C2 C3 1.537(2) . ?
C2 H2A 0.9900 . ?
C2 H2B 0.9900 . ?
C3 H3A 0.9900 . ?
C3 H3B 0.9900 . ?
C5 C10 1.405(2) . ?
C5 C6 1.411(2) . ?
C6 C7 1.389(2) . ?
C6 C11 1.502(2) . ?
C7 C8 1.388(3) . ?
C7 H7A 0.9500 . ?
C8 C9 1.378(3) . ?
C8 H8A 0.9500 . ?
C9 C10 1.396(2) . ?
C9 H9A 0.9500 . ?
C10 C12 1.498(2) . ?
C11 H11A 0.9800 . ?
C11 H11B 0.9800 . ?
C11 H11C 0.9800 . ?
C12 H12A 0.9800 . ?
C12 H12B 0.9800 . ?
C12 H12C 0.9800 . ?
C13 C14 1.5301(19) . ?
C13 H13A 0.9900 . ?
C13 H13B 0.9900 . ?
C14 C15 1.520(2) . ?
C14 H14A 0.9900 . ?
C14 H14B 0.9900 . ?
C15 C16 1.527(2) . ?
C15 H15A 0.9900 . ?
C15 H15B 0.9900 . ?
C16 H16A 0.9900 . ?
C16 H16B 0.9900 . ?
C18 C19 1.415(2) . ?
C18 C23 1.417(2) . ?
C19 C20 1.405(2) . ?
C19 C24 1.498(2) . ?
C20 C21 1.375(3) . ?
C20 H20A 0.9500 . ?
C21 C22 1.383(3) . ?
C21 H21A 0.9500 . ?
C22 C23 1.389(2) . ?
C22 H22A 0.9500 . ?
C23 C25 1.498(2) . ?
C24 H24A 0.9800 . ?
C24 H24B 0.9800 . ?
C24 H24C 0.9800 . ?
C25 H25A 0.9800 . ?
C25 H25B 0.9800 . ?
C25 H25C 0.9800 . ?
C26 C27 1.530(2) . ?
C26 H26A 0.9900 . ?
C26 H26B 0.9900 . ?
C27 C28 1.504(3) . ?
C27 H27A 0.9900 . ?
C27 H27B 0.9900 . ?
C28 C29 1.536(2) . ?
C28 H28A 0.9900 . ?
C28 H28B 0.9900 . ?
C29 H29A 0.9900 . ?
C29 H29B 0.9900 . ?
C1T C3T 1.381(4) 3 ?
C1T C2T 1.383(4) . ?
C1T H1TA 0.9500 . ?
C2T C3T 1.407(4) . ?
C2T H2TA 0.9500 . ?
C3T C4T 1.518(6) . ?
C3T H3TA 0.9500 . ?
C4T H4TA 0.9800 . ?
C4T H4TB 0.9800 . ?
C4T H4TC 0.9800 . ?
